data_4022238
loop_
_publ_author_name
'Jye-Shane Yang'
'Chia-Peng Liu'
'Bor-Ching Lin'
'Chih-Wei Tu'
'Gene-Hsiang Lee'

_publ_section_title
;
 Solid-State Molecular Folding and Supramolecular Structures
 of Triptycene-Derived Secondary Dicarboxamides
;
_journal_name_full 'Journal of Organic Chemistry'
_journal_page_first 7343
_journal_page_last 7354
_journal_paper_doi 10.1021/jo025758a
_journal_volume 67
_journal_year 2002
_chemical_formula_sum 'C26 H22 N2 O8 S2'
_chemical_formula_weight 554.58
_chemical_name_systematic
; 
 ? 
;
_space_group_IT_number 19
_symmetry_cell_setting orthorhombic
_symmetry_space_group_name_Hall 'P 2ac 2ab'
_symmetry_space_group_name_H-M 'P 21 21 21'
_atom_sites_solution_hydrogens geom
_atom_sites_solution_primary direct
_atom_sites_solution_secondary difmap
_audit_creation_method SHELXL-97
_cell_angle_alpha 90.00
_cell_angle_beta 90.00
_cell_angle_gamma 90.00
_cell_formula_units_Z 4
_cell_length_a 10.3083(2)
_cell_length_b 13.9659(2)
_cell_length_c 17.4765(4)
_cell_measurement_reflns_used 31131
_cell_measurement_temperature 150(1)
_cell_measurement_theta_max 27.50
_cell_measurement_theta_min 2.72
_cell_volume 2516.00(8)
_computing_cell_refinement DENZO-SMN
_computing_data_collection 'NONIUS KappaCCD'
_computing_data_reduction DENZO-SMN
_computing_molecular_graphics SHELXTL
_computing_publication_material SHELXTL
_computing_structure_refinement 'SHELXL-97 (Sheldrick, 1997)'
_computing_structure_solution 'SHELXS-97 (Sheldrick, 1990)'
_diffrn_ambient_temperature 150(1)
_diffrn_measured_fraction_theta_full 0.997
_diffrn_measured_fraction_theta_max 0.997
_diffrn_measurement_device_type 'NONIUS KappaCCD'
_diffrn_measurement_method 'phi and omega scans'
_diffrn_radiation_monochromator graphite
_diffrn_radiation_source 'fine-focus sealed tube'
_diffrn_radiation_type MoK\a
_diffrn_radiation_wavelength 0.71073
_diffrn_reflns_av_R_equivalents 0.0602
_diffrn_reflns_av_sigmaI/netI 0.0430
_diffrn_reflns_limit_h_max 13
_diffrn_reflns_limit_h_min -13
_diffrn_reflns_limit_k_max 18
_diffrn_reflns_limit_k_min -18
_diffrn_reflns_limit_l_max 22
_diffrn_reflns_limit_l_min -22
_diffrn_reflns_number 31131
_diffrn_reflns_theta_full 27.50
_diffrn_reflns_theta_max 27.50
_diffrn_reflns_theta_min 2.72
_diffrn_standards_decay_% 0
_exptl_absorpt_coefficient_mu 0.266
_exptl_absorpt_correction_T_max 0.950
_exptl_absorpt_correction_T_min 0.905
_exptl_absorpt_correction_type multi-scan
_exptl_crystal_colour colorless
_exptl_crystal_density_diffrn 1.464
_exptl_crystal_density_meas ?
_exptl_crystal_density_method 'not measured'
_exptl_crystal_description block
_exptl_crystal_F_000 1152
_exptl_crystal_size_max 0.25
_exptl_crystal_size_mid 0.20
_exptl_crystal_size_min 0.20
_refine_diff_density_max 0.283
_refine_diff_density_min -0.258
_refine_diff_density_rms 0.055
_refine_ls_abs_structure_details 'Flack H D (1983), Acta Cryst. A39, 876-881'
_refine_ls_abs_structure_Flack 0.03(6)
_refine_ls_extinction_coef 0.0127(10)
_refine_ls_extinction_expression Fc^*^=kFc[1+0.001xFc^2^\l^3^/sin(2\q)]^-1/4^
_refine_ls_extinction_method SHELXL
_refine_ls_goodness_of_fit_ref 1.011
_refine_ls_hydrogen_treatment mixed
_refine_ls_matrix_type full
_refine_ls_number_parameters 346
_refine_ls_number_reflns 5759
_refine_ls_number_restraints 0
_refine_ls_restrained_S_all 1.011
_refine_ls_R_factor_all 0.0480
_refine_ls_R_factor_gt 0.0373
_refine_ls_shift/su_max 0.009
_refine_ls_shift/su_mean 0.000
_refine_ls_structure_factor_coef Fsqd
_refine_ls_weighting_details 'calc w=1/[\s^2^(Fo^2^)+(0.0517P)^2^+0.4896P] where P=(Fo^2^+2Fc^2^)/3'
_refine_ls_weighting_scheme calc
_refine_ls_wR_factor_gt 0.0861
_refine_ls_wR_factor_ref 0.0927
_reflns_number_gt 5019
_reflns_number_total 5759
_reflns_threshold_expression >2sigma(I)
_cod_data_source_file jo025758a-3_s2_9.cif
_cod_data_source_block 8
_cod_depositor_comments
;
The following automatic conversions were performed:
'_symmetry_cell_setting' value 'Orthorhombic' changed to 'orthorhombic'
according to '/home/saulius/struct/CIF-dictionaries/cif_core.dic'
dictionary named 'cif_core.dic' version 2.4.1 from 2010-06-29.

Automatic conversion script
Id: cif_fix_enum 1527 2010-12-29 10:47:43Z saulius 

The following automatic conversions were performed:

'_exptl_crystal_density_meas' value 'not_measured' was changed to '?'
- the value is perceived as not measured.

Automatic conversion script
Id: cif_fix_values 3008 2015-01-20 13:52:24Z robertas 
;
_cod_database_code 4022238

loop_
_symmetry_equiv_pos_as_xyz
'x, y, z'
'-x+1/2, -y, z+1/2'
'-x, y+1/2, -z+1/2'
'x+1/2, -y+1/2, -z'

loop_
_atom_site_label
_atom_site_type_symbol
_atom_site_fract_x
_atom_site_fract_y
_atom_site_fract_z
_atom_site_U_iso_or_equiv
_atom_site_adp_type
_atom_site_occupancy
_atom_site_symmetry_multiplicity
_atom_site_calc_flag
_atom_site_refinement_flags
S1 S 1.30770(5) 1.42880(4) 1.34959(3) 0.02641(13) Uani 1 1 d .
S2 S 0.65759(5) 1.41469(4) 1.20229(3) 0.02890(13) Uani 1 1 d .
O1 O 1.28178(13) 1.41457(11) 1.25915(8) 0.0267(3) Uani 1 1 d .
O2 O 1.44507(14) 1.43381(12) 1.35359(10) 0.0340(4) Uani 1 1 d .
O3 O 1.22960(15) 1.50653(12) 1.37518(9) 0.0318(4) Uani 1 1 d .
O4 O 0.77833(13) 1.40373(11) 1.14503(9) 0.0288(3) Uani 1 1 d .
O5 O 0.67859(15) 1.49500(11) 1.25042(10) 0.0344(4) Uani 1 1 d .
O6 O 0.54976(14) 1.41362(12) 1.15129(10) 0.0374(4) Uani 1 1 d .
O7 O 1.29745(17) 1.00572(14) 1.53944(11) 0.0482(5) Uani 1 1 d .
O8 O 0.83746(15) 1.06453(11) 1.45298(9) 0.0328(4) Uani 1 1 d .
N1 N 1.11635(18) 1.06604(13) 1.48270(11) 0.0302(4) Uani 1 1 d .
H1A H 1.0329 1.0559 1.4760 0.036 Uiso 1 1 calc R
N2 N 0.65395(17) 1.05484(13) 1.38130(11) 0.0292(4) Uani 1 1 d .
H2A H 0.5846 1.0195 1.3735 0.035 Uiso 1 1 calc R
C1 C 1.15217(19) 1.41311(16) 1.23300(12) 0.0247(4) Uani 1 1 d .
C2 C 1.0814(2) 1.49512(16) 1.23065(12) 0.0263(4) Uani 1 1 d .
H2B H 1.1174 1.5537 1.2485 0.032 Uiso 1 1 calc R
C3 C 0.9540(2) 1.49229(15) 1.20150(13) 0.0255(4) Uani 1 1 d .
H3A H 0.9027 1.5488 1.1999 0.031 Uiso 1 1 calc R
C4 C 0.90541(19) 1.40774(16) 1.17567(12) 0.0252(4) Uani 1 1 d .
C5 C 0.9787(2) 1.32245(15) 1.17279(12) 0.0246(4) Uani 1 1 d .
C6 C 1.10708(19) 1.32481(14) 1.20342(12) 0.0240(4) Uani 1 1 d .
C7 C 1.1840(2) 1.24095(15) 1.20080(13) 0.0285(4) Uani 1 1 d .
H7A H 1.2681 1.2409 1.2229 0.034 Uiso 1 1 calc R
C8 C 1.1372(2) 1.15985(16) 1.16639(13) 0.0306(5) Uani 1 1 d .
H8A H 1.1900 1.1042 1.1639 0.037 Uiso 1 1 calc R
C9 C 1.0118(2) 1.15826(17) 1.13468(14) 0.0327(5) Uani 1 1 d .
H9A H 0.9815 1.1020 1.1099 0.039 Uiso 1 1 calc R
C10 C 0.9335(2) 1.23618(16) 1.13905(14) 0.0305(5) Uani 1 1 d .
H10A H 0.8478 1.2330 1.1194 0.037 Uiso 1 1 calc R
C11 C 1.2520(2) 1.32233(16) 1.39024(12) 0.0256(4) Uani 1 1 d .
C12 C 1.1222(2) 1.31187(17) 1.40923(13) 0.0300(5) Uani 1 1 d .
H12A H 1.0631 1.3631 1.4014 0.036 Uiso 1 1 calc R
C13 C 1.0799(2) 1.22642(17) 1.43954(14) 0.0314(5) Uani 1 1 d .
H13A H 0.9908 1.2185 1.4520 0.038 Uiso 1 1 calc R
C14 C 1.1668(2) 1.15115(15) 1.45219(12) 0.0268(4) Uani 1 1 d .
C15 C 1.2977(2) 1.16249(16) 1.43311(13) 0.0307(5) Uani 1 1 d .
H15A H 1.3575 1.1119 1.4417 0.037 Uiso 1 1 calc R
C16 C 1.3395(2) 1.24802(16) 1.40161(13) 0.0293(5) Uani 1 1 d .
H16A H 1.4280 1.2559 1.3878 0.035 Uiso 1 1 calc R
C17 C 1.1835(2) 0.99727(17) 1.52170(13) 0.0335(5) Uani 1 1 d .
C18 C 1.1040(3) 0.91123(18) 1.54288(16) 0.0409(6) Uani 1 1 d .
H18A H 1.1532 0.8529 1.5316 0.061 Uiso 1 1 calc R
H18B H 1.0233 0.9113 1.5133 0.061 Uiso 1 1 calc R
H18C H 1.0836 0.9134 1.5976 0.061 Uiso 1 1 calc R
C19 C 0.6595(2) 1.30913(15) 1.25629(13) 0.0274(4) Uani 1 1 d .
C20 C 0.7227(2) 1.30641(16) 1.32659(14) 0.0293(5) Uani 1 1 d .
H20A H 0.7653 1.3618 1.3456 0.035 Uiso 1 1 calc R
C21 C 0.7230(2) 1.22273(15) 1.36850(14) 0.0286(5) Uani 1 1 d .
H21A H 0.7666 1.2204 1.4163 0.034 Uiso 1 1 calc R
C22 C 0.6595(2) 1.14146(15) 1.34100(13) 0.0261(4) Uani 1 1 d .
C23 C 0.5937(2) 1.14578(16) 1.27088(13) 0.0289(5) Uani 1 1 d .
H23A H 0.5486 1.0911 1.2526 0.035 Uiso 1 1 calc R
C24 C 0.5941(2) 1.22948(16) 1.22806(14) 0.0300(5) Uani 1 1 d .
H24A H 0.5504 1.2323 1.1802 0.036 Uiso 1 1 calc R
C25 C 0.7433(2) 1.01863(16) 1.43135(12) 0.0269(5) Uani 1 1 d .
C26 C 0.7161(2) 0.91709(17) 1.45664(14) 0.0354(5) Uani 1 1 d .
H26A H 0.7814 0.8973 1.4942 0.053 Uiso 1 1 calc R
H26B H 0.7196 0.8743 1.4122 0.053 Uiso 1 1 calc R
H26C H 0.6297 0.9139 1.4799 0.053 Uiso 1 1 calc R

loop_
_atom_site_aniso_label
_atom_site_aniso_U_11
_atom_site_aniso_U_22
_atom_site_aniso_U_33
_atom_site_aniso_U_23
_atom_site_aniso_U_13
_atom_site_aniso_U_12
S1 0.0208(2) 0.0294(3) 0.0290(3) -0.0001(2) -0.0019(2) -0.00025(19)
S2 0.0202(2) 0.0273(3) 0.0392(3) 0.0005(2) -0.0017(2) 0.00284(19)
O1 0.0186(7) 0.0344(8) 0.0270(8) 0.0004(7) -0.0011(5) -0.0006(6)
O2 0.0206(7) 0.0392(9) 0.0421(9) 0.0032(8) -0.0054(7) -0.0057(6)
O3 0.0334(9) 0.0312(8) 0.0309(9) -0.0057(7) -0.0030(6) 0.0045(6)
O4 0.0207(7) 0.0349(8) 0.0310(8) 0.0020(7) -0.0036(6) 0.0018(6)
O5 0.0280(8) 0.0257(8) 0.0496(10) -0.0029(7) 0.0042(7) 0.0014(6)
O6 0.0229(7) 0.0362(9) 0.0532(10) 0.0063(9) -0.0088(7) 0.0049(6)
O7 0.0348(9) 0.0550(11) 0.0546(12) 0.0197(10) -0.0095(9) -0.0010(9)
O8 0.0277(8) 0.0363(9) 0.0343(8) 0.0000(7) -0.0053(6) -0.0050(7)
N1 0.0282(9) 0.0319(10) 0.0306(10) 0.0037(8) -0.0023(8) 0.0001(8)
N2 0.0247(9) 0.0287(9) 0.0342(10) -0.0021(8) -0.0042(8) -0.0044(7)
C1 0.0188(9) 0.0309(10) 0.0243(10) 0.0011(9) 0.0000(7) -0.0016(8)
C2 0.0262(10) 0.0257(10) 0.0272(11) 0.0008(9) 0.0020(8) -0.0021(8)
C3 0.0244(10) 0.0260(10) 0.0262(10) 0.0027(9) 0.0009(8) 0.0040(8)
C4 0.0220(10) 0.0295(11) 0.0242(11) 0.0035(9) -0.0008(8) 0.0026(8)
C5 0.0256(10) 0.0252(11) 0.0230(10) 0.0019(8) 0.0018(8) 0.0000(8)
C6 0.0223(9) 0.0269(10) 0.0229(10) 0.0033(9) 0.0021(8) -0.0002(8)
C7 0.0261(11) 0.0307(11) 0.0289(11) 0.0011(9) 0.0021(9) 0.0040(9)
C8 0.0319(12) 0.0261(11) 0.0338(12) 0.0020(9) 0.0050(9) 0.0043(9)
C9 0.0332(12) 0.0292(11) 0.0356(13) -0.0044(10) 0.0019(10) -0.0039(9)
C10 0.0283(11) 0.0301(11) 0.0329(13) -0.0011(10) 0.0000(9) -0.0023(9)
C11 0.0231(10) 0.0293(11) 0.0244(11) -0.0011(9) 0.0003(8) 0.0000(8)
C12 0.0218(10) 0.0334(12) 0.0350(12) 0.0035(9) -0.0006(9) 0.0028(9)
C13 0.0222(11) 0.0394(13) 0.0325(13) 0.0005(10) 0.0002(9) -0.0013(9)
C14 0.0268(11) 0.0307(11) 0.0229(10) -0.0013(9) 0.0001(8) -0.0008(8)
C15 0.0285(11) 0.0316(11) 0.0321(11) -0.0001(10) 0.0016(9) 0.0051(9)
C16 0.0215(10) 0.0365(12) 0.0300(12) -0.0006(9) 0.0006(8) 0.0019(9)
C17 0.0323(12) 0.0370(12) 0.0311(12) 0.0030(10) -0.0033(10) 0.0019(10)
C18 0.0430(14) 0.0348(13) 0.0448(15) 0.0068(11) -0.0039(11) -0.0005(11)
C19 0.0214(10) 0.0255(10) 0.0353(12) -0.0015(9) 0.0014(8) 0.0028(8)
C20 0.0238(10) 0.0258(11) 0.0381(13) -0.0055(9) -0.0017(9) -0.0001(8)
C21 0.0243(11) 0.0305(11) 0.0311(12) -0.0063(9) -0.0032(8) -0.0006(8)
C22 0.0198(9) 0.0275(10) 0.0310(11) -0.0027(9) 0.0013(8) 0.0007(8)
C23 0.0242(10) 0.0277(11) 0.0347(12) -0.0051(9) -0.0024(9) -0.0022(8)
C24 0.0248(11) 0.0312(11) 0.0340(13) -0.0039(10) -0.0037(9) 0.0023(8)
C25 0.0255(10) 0.0311(11) 0.0241(11) -0.0038(9) 0.0024(9) 0.0000(8)
C26 0.0435(13) 0.0327(12) 0.0301(12) 0.0007(10) -0.0023(10) -0.0042(11)

loop_
_atom_type_symbol
_atom_type_description
_atom_type_scat_dispersion_real
_atom_type_scat_dispersion_imag
_atom_type_scat_source
C C 0.0033 0.0016 'International Tables Vol C Tables 4.2.6.8 and 6.1.1.4'
H H 0.0000 0.0000 'International Tables Vol C Tables 4.2.6.8 and 6.1.1.4'
N N 0.0061 0.0033 'International Tables Vol C Tables 4.2.6.8 and 6.1.1.4'
O O 0.0106 0.0060 'International Tables Vol C Tables 4.2.6.8 and 6.1.1.4'
S S 0.1246 0.1234 'International Tables Vol C Tables 4.2.6.8 and 6.1.1.4'

loop_
_geom_angle_atom_site_label_1
_geom_angle_atom_site_label_2
_geom_angle_atom_site_label_3
_geom_angle
O2 S1 O3 120.74(10)
O2 S1 O1 102.66(9)
O3 S1 O1 107.93(9)
O2 S1 C11 110.50(10)
O3 S1 C11 109.61(10)
O1 S1 C11 103.84(10)
O5 S2 O6 119.88(10)
O5 S2 O4 109.08(9)
O6 S2 O4 102.35(9)
O5 S2 C19 110.16(10)
O6 S2 C19 109.69(10)
O4 S2 C19 104.32(9)
C1 O1 S1 118.36(13)
C4 O4 S2 118.55(14)
C17 N1 C14 126.7(2)
C25 N2 C22 127.83(18)
C2 C1 O1 120.37(19)
C2 C1 C6 123.17(18)
O1 C1 C6 116.20(18)
C1 C2 C3 119.2(2)
C4 C3 C2 119.21(19)
C3 C4 C5 123.16(19)
C3 C4 O4 120.05(19)
C5 C4 O4 116.65(19)
C4 C5 C10 123.7(2)
C4 C5 C6 117.61(19)
C10 C5 C6 118.65(19)
C7 C6 C1 123.30(19)
C7 C6 C5 119.20(19)
C1 C6 C5 117.48(18)
C8 C7 C6 120.1(2)
C7 C8 C9 120.6(2)
C10 C9 C8 120.8(2)
C9 C10 C5 120.6(2)
C12 C11 C16 120.9(2)
C12 C11 S1 120.33(17)
C16 C11 S1 118.75(17)
C13 C12 C11 119.3(2)
C12 C13 C14 120.6(2)
C13 C14 C15 119.7(2)
C13 C14 N1 117.36(19)
C15 C14 N1 123.0(2)
C16 C15 C14 119.5(2)
C15 C16 C11 120.0(2)
O7 C17 N1 123.1(2)
O7 C17 C18 122.7(2)
N1 C17 C18 114.1(2)
C24 C19 C20 121.2(2)
C24 C19 S2 118.49(18)
C20 C19 S2 120.28(17)
C21 C20 C19 119.5(2)
C20 C21 C22 120.4(2)
C21 C22 N2 123.3(2)
C21 C22 C23 119.5(2)
N2 C22 C23 117.17(19)
C24 C23 C22 120.4(2)
C23 C24 C19 118.9(2)
O8 C25 N2 122.6(2)
O8 C25 C26 123.3(2)
N2 C25 C26 114.14(19)

loop_
_geom_bond_atom_site_label_1
_geom_bond_atom_site_label_2
_geom_bond_distance
S1 O2 1.4195(15)
S1 O3 1.4236(16)
S1 O1 1.6151(15)
S1 C11 1.745(2)
S2 O5 1.4186(17)
S2 O6 1.4250(16)
S2 O4 1.6044(16)
S2 C19 1.750(2)
O1 C1 1.412(2)
O4 C4 1.416(2)
O7 C17 1.220(3)
O8 C25 1.223(3)
N1 C17 1.366(3)
N1 C14 1.403(3)
N2 C25 1.367(3)
N2 C22 1.401(3)
C1 C2 1.358(3)
C1 C6 1.416(3)
C2 C3 1.409(3)
C3 C4 1.360(3)
C4 C5 1.412(3)
C5 C10 1.420(3)
C5 C6 1.427(3)
C6 C7 1.415(3)
C7 C8 1.370(3)
C8 C9 1.407(3)
C9 C10 1.357(3)
C11 C12 1.386(3)
C11 C16 1.389(3)
C12 C13 1.377(3)
C13 C14 1.399(3)
C14 C15 1.399(3)
C15 C16 1.384(3)
C17 C18 1.501(3)
C19 C24 1.391(3)
C19 C20 1.391(3)
C20 C21 1.379(3)
C21 C22 1.395(3)
C22 C23 1.402(3)
C23 C24 1.388(3)
C25 C26 1.512(3)

loop_
_cod_related_entry_id
_cod_related_entry_database
_cod_related_entry_code
1 ChemSpider 9050625
